data_7063145
loop_
_publ_author_name
'Ni, Tong'
'Zhang, Qin'
'Wang, Xiuyang'
'Xu, Bin'
'Zhou, Shengbin'
'Zhang, Kaiming'
'Jiang, Weidong'

_publ_section_title
;
 Micelle-modulated reactivity of novel copper(ii) complexes with reduced
 l-histidine Schiff bases as mimic carboxylesterases
;
_journal_issue 18
_journal_name_full 'New Journal of Chemistry'
_journal_page_first 8445
_journal_page_last 8453
_journal_paper_doi 10.1039/D4NJ00486H
_journal_volume 48
_journal_year 2024
_chemical_absolute_configuration unk
_chemical_formula_moiety 'C28 H30 Cu2 N6 O6, 2(C2 H6 O S), C7 H8'
_chemical_formula_sum 'C39 H50 Cu2 N6 O8 S2'
_chemical_formula_weight 922.05
_space_group_crystal_system monoclinic
_space_group_IT_number 5
_space_group_name_Hall 'C 2y'
_space_group_name_H-M_alt 'C 1 2 1'
_atom_sites_solution_hydrogens mixed
_audit_creation_date 2020-07-21
_audit_creation_method
;
Olex2 1.2
(compiled 2018.05.29 svn.r3508 for OlexSys, GUI svn.r5506)
;
_audit_update_record
;
2024-01-29 deposited with the CCDC.	2024-04-10 downloaded from the CCDC.
;
_cell_angle_alpha 90
_cell_angle_beta 90.727(9)
_cell_angle_gamma 90
_cell_formula_units_Z 2
_cell_length_a 15.6411(15)
_cell_length_b 13.1656(10)
_cell_length_c 11.8497(12)
_cell_measurement_reflns_used 1552
_cell_measurement_temperature 240.00(10)
_cell_measurement_theta_max 69.5470
_cell_measurement_theta_min 4.3970
_cell_volume 2439.9(4)
_computing_cell_refinement 'CrysAlisPro 1.171.40.61a (Rigaku OD, 2019)'
_computing_data_collection 'CrysAlisPro 1.171.40.61a (Rigaku OD, 2019)'
_computing_data_reduction 'CrysAlisPro 1.171.40.61a (Rigaku OD, 2019)'
_computing_molecular_graphics 'Olex2 (Dolomanov et al., 2009)'
_computing_publication_material 'Olex2 (Dolomanov et al., 2009)'
_computing_structure_refinement 'ShelXL (Sheldrick, 2015)'
_diffrn_ambient_environment N~2~
_diffrn_ambient_temperature 240.00(10)
_diffrn_detector 'CCD plate'
_diffrn_detector_area_resol_mean 10.6525
_diffrn_detector_type Atlas
_diffrn_measured_fraction_theta_full 0.986
_diffrn_measured_fraction_theta_max 0.986
_diffrn_measurement_details
;
List of Runs (angles in degrees, time in seconds):

  # Type    Start    End  Width  t~exp~   \w     \q     \k     \f   Frames
#--------------------------------------------------------------------------
  1  \w    -61.00  34.00   1.00    8.00    --  -38.45  77.00-120.00   95
  2  \w    -41.00  -6.00   1.00    8.00    --  -38.45 125.00  60.00   35
  3  \w    107.00 175.00   1.00   15.00    --  103.61  30.00-180.00   68
  4  \w    105.00 177.00   1.00   15.00    --  103.61 125.00  30.00   72
  5  \w    104.00 175.00   1.00   15.00    --  103.61  77.00 -90.00   71
  6  \w     21.00  87.00   1.00   15.00    --  103.61 -94.00  60.00   66
  7  \w    -57.00 -31.00   1.00    8.00    --  -40.20 125.00 -30.00   26
  8  \w    -21.00   5.00   1.00    8.00    --   40.20 -77.00-150.00   26
  9  \w     37.00  87.00   1.00    8.00    --   40.20-125.00-180.00   50
 10  \w     22.00  47.00   1.00   15.00    --  103.61 -94.00 -90.00   25
 11  \w     23.00 101.00   1.00   15.00    --  103.61 -94.00-180.00   78
 12  \w     81.00 106.00   1.00   15.00    --  103.61 -94.00 -90.00   25
 13  \w    149.00 175.00   1.00   15.00    --  103.61  77.00-120.00   26
 14  \w    145.00 176.00   1.00   15.00    --  103.61  77.00 120.00   31
 15  \w     86.00 112.00   1.00   15.00    --  103.61  45.00  90.00   26
;
_diffrn_measurement_device 'four-circle diffractometer'
_diffrn_measurement_device_type 'SuperNova, Dual, Cu at home/near, Atlas'
_diffrn_measurement_method '\w scans'
_diffrn_orient_matrix_type 'CrysAlisPro convention (1999,Acta A55,543-557)'
_diffrn_orient_matrix_UB_11 -0.0610140000
_diffrn_orient_matrix_UB_12 -0.0348254000
_diffrn_orient_matrix_UB_13 0.0933831000
_diffrn_orient_matrix_UB_21 -0.0719606000
_diffrn_orient_matrix_UB_22 0.0655972000
_diffrn_orient_matrix_UB_23 -0.0518804000
_diffrn_orient_matrix_UB_31 -0.0285153000
_diffrn_orient_matrix_UB_32 -0.0903991000
_diffrn_orient_matrix_UB_33 -0.0739285000
_diffrn_radiation_monochromator mirror
_diffrn_radiation_probe x-ray
_diffrn_radiation_type CuK\a
_diffrn_radiation_wavelength 1.54184
_diffrn_reflns_av_R_equivalents 0.0352
_diffrn_reflns_av_unetI/netI 0.0439
_diffrn_reflns_Laue_measured_fraction_full 0.986
_diffrn_reflns_Laue_measured_fraction_max 0.986
_diffrn_reflns_limit_h_max 18
_diffrn_reflns_limit_h_min -18
_diffrn_reflns_limit_k_max 14
_diffrn_reflns_limit_k_min -15
_diffrn_reflns_limit_l_max 13
_diffrn_reflns_limit_l_min -14
_diffrn_reflns_number 4448
_diffrn_reflns_point_group_measured_fraction_full 0.643
_diffrn_reflns_point_group_measured_fraction_max 0.643
_diffrn_reflns_theta_full 66.585
_diffrn_reflns_theta_max 66.585
_diffrn_reflns_theta_min 3.730
_diffrn_source 'micro-focus sealed X-ray tube'
_diffrn_source_type 'SuperNova (Cu) X-ray Source'
_exptl_absorpt_coefficient_mu 2.286
_exptl_absorpt_correction_T_max 1.00000
_exptl_absorpt_correction_T_min 0.54453
_exptl_absorpt_correction_type multi-scan
_exptl_absorpt_process_details
;
CrysAlisPro 1.171.40.61a (Rigaku Oxford Diffraction, 2019)
Empirical absorption correction using spherical harmonics,
 implemented in SCALE3 ABSPACK scaling algorithm.
;
_exptl_crystal_density_diffrn 1.255
_exptl_crystal_description block
_exptl_crystal_F_000 960
_exptl_crystal_size_max 0.19
_exptl_crystal_size_mid 0.13
_exptl_crystal_size_min 0.11
_refine_diff_density_max 0.608
_refine_diff_density_min -0.638
_refine_diff_density_rms 0.091
_refine_ls_abs_structure_details
;
 Classical Flack method preferred over Parsons because s.u. lower.
;
_refine_ls_abs_structure_Flack 0.10(7)
_refine_ls_extinction_method none
_refine_ls_goodness_of_fit_ref 1.078
_refine_ls_hydrogen_treatment constr
_refine_ls_matrix_type full
_refine_ls_number_parameters 259
_refine_ls_number_reflns 2769
_refine_ls_number_restraints 1
_refine_ls_restrained_S_all 1.078
_refine_ls_R_factor_all 0.0770
_refine_ls_R_factor_gt 0.0634
_refine_ls_shift/su_max 0.001
_refine_ls_shift/su_mean 0.000
_refine_ls_structure_factor_coef Fsqd
_refine_ls_weighting_details 'w=1/[\s^2^(Fo^2^)+(0.1394P)^2^+1.5046P] where P=(Fo^2^+2Fc^2^)/3'
_refine_ls_weighting_scheme calc
_refine_ls_wR_factor_gt 0.1759
_refine_ls_wR_factor_ref 0.2008
_reflns_Friedel_coverage 0.244
_reflns_Friedel_fraction_full 0.265
_reflns_Friedel_fraction_max 0.265
_reflns_number_gt 2258
_reflns_number_total 2769
_reflns_threshold_expression 'I > 2\s(I)'
_cod_data_source_file d4nj00486h2.cif
_cod_data_source_block cu
_cod_depositor_comments 'Adding full bibliography for 7063145--7063146.cif.'
_cod_database_code 7063145
_shelx_shelxl_version_number 2014/7
_chemical_oxdiff_formula 'C11 H10 N O'
_shelx_space_group_comment
;
The symmetry employed for this shelxl refinement is uniquely defined
by the following loop, which should always be used as a source of
symmetry information in preference to the above space-group names.
They are only intended as comments.
;
_shelx_estimated_absorpt_t_max 0.787
_shelx_estimated_absorpt_t_min 0.671
_diffrn_oxdiff_digest_frames
;
011399b66582471ed92922cfdebe77f1fb00756577a
;
_reflns_odcompleteness_completeness 98.63
_reflns_odcompleteness_iscentric 1
_reflns_odcompleteness_theta 66.49
_olex2_refinement_description
;
1. Fixed Uiso
 At 1.2 times of:
  All C(H) groups, All C(H,H) groups, All N(H) groups
 At 1.5 times of:
  All C(H,H,H) groups
2. Others
 Fixed Sof: H15A(0.5) H15B(0.5) H15C(0.5)
3.a Riding coordinates:
 C15(H15A,H15B,H15C), C20(H20A,H20B,H20C), C7(H7A,H7B,H7C), C21(H21A,H21B,H21C)
3.b Ternary CH refined with riding coordinates:
 N1(H1), C10(H10)
3.c Secondary CH2 refined with riding coordinates:
 C8(H8A,H8B), C11(H11A,H11B)
3.d Aromatic/amide H refined with riding coordinates:
 N3(H3), C14(H14), C2(H2), C3(H3A), C13(H13), C5(H5), C19(H19), C18(H18),
 C17(H17)
;
_olex2_submission_special_instructions 'No special instructions were received'
_oxdiff_exptl_absorpt_empirical_details
;
Empirical correction (ABSPACK) includes:
- Absorption correction using spherical harmonics
- Frame scaling
;
_oxdiff_exptl_absorpt_empirical_full_max 1.474
_oxdiff_exptl_absorpt_empirical_full_min 0.679

loop_
_space_group_symop_operation_xyz
'x, y, z'
'-x, y, -z'
'x+1/2, y+1/2, z'
'-x+1/2, y+1/2, -z'

loop_
_atom_site_label
_atom_site_type_symbol
_atom_site_fract_x
_atom_site_fract_y
_atom_site_fract_z
_atom_site_U_iso_or_equiv
_atom_site_adp_type
_atom_site_occupancy
_atom_site_site_symmetry_order
_atom_site_calc_flag
_atom_site_refinement_flags_posn
_atom_site_refinement_flags_adp
_atom_site_refinement_flags_occupancy
_atom_site_disorder_assembly
_atom_site_disorder_group
Cu1 Cu 0.42620(4) 0.56617(6) 0.58104(6) 0.04327(17) Uani 1 1 d . . . . .
S1 S 0.53985(16) 0.7920(2) 0.7873(2) 0.0889(7) Uani 1 1 d . . . . .
O3 O 0.5514(2) 0.5545(4) 0.5793(3) 0.0532(10) Uani 1 1 d . . . . .
N2 N 0.3405(3) 0.6781(4) 0.5846(4) 0.0453(12) Uani 1 1 d . . . . .
N3 N 0.2541(4) 0.8030(4) 0.5388(5) 0.0563(14) Uani 1 1 d . . . . .
H3 H 0.2307 0.8513 0.5005 0.068 Uiso 1 1 calc R . . . .
N1 N 0.4230(3) 0.5530(5) 0.7470(4) 0.0507(12) Uani 1 1 d . . . . .
H1 H 0.4414 0.6161 0.7837 0.061 Uiso 1 1 calc R . . . .
O1 O 0.3310(3) 0.4458(3) 0.5961(4) 0.0510(11) Uani 1 1 d . . . . .
O2 O 0.2257(3) 0.4119(4) 0.7120(5) 0.0757(15) Uani 1 1 d . . . . .
C14 C 0.3192(4) 0.7474(4) 0.5072(6) 0.0502(15) Uani 1 1 d . . . . .
H14 H 0.3471 0.7554 0.4389 0.060 Uiso 1 1 calc R . . . .
C1 C 0.6041(4) 0.5288(5) 0.6687(5) 0.0453(13) Uani 1 1 d . . . . .
C2 C 0.6931(4) 0.5394(4) 0.6554(5) 0.0458(15) Uani 1 1 d . . . . .
H2 H 0.7149 0.5644 0.5882 0.055 Uiso 1 1 calc R . . . .
C10 C 0.3314(4) 0.5293(5) 0.7744(5) 0.0473(14) Uani 1 1 d . . . . .
H10 H 0.3292 0.4976 0.8492 0.057 Uiso 1 1 calc R . . . .
C12 C 0.2808(4) 0.6935(4) 0.6720(5) 0.0432(13) Uani 1 1 d . . . . .
C3 C 0.7479(4) 0.5121(6) 0.7432(6) 0.0608(18) Uani 1 1 d . . . . .
H3A H 0.8066 0.5157 0.7323 0.073 Uiso 1 1 calc R . . . .
C6 C 0.5728(4) 0.4901(5) 0.7671(5) 0.0541(16) Uani 1 1 d . . . . .
C8 C 0.4778(4) 0.4672(5) 0.7827(6) 0.0595(17) Uani 1 1 d . . . . .
H8A H 0.4625 0.4074 0.7391 0.071 Uiso 1 1 calc R . . . .
H8B H 0.4676 0.4522 0.8616 0.071 Uiso 1 1 calc R . . . .
C4 C 0.7176(4) 0.4790(7) 0.8483(6) 0.0624(19) Uani 1 1 d . . . . .
O4 O 0.4615(4) 0.7420(6) 0.8457(7) 0.104(2) Uani 1 1 d . . . . .
C13 C 0.2295(4) 0.7701(5) 0.6452(6) 0.0640(18) Uani 1 1 d . . . . .
H13 H 0.1858 0.7966 0.6888 0.077 Uiso 1 1 calc R . . . .
C5 C 0.6290(5) 0.4646(7) 0.8565(6) 0.065(2) Uani 1 1 d . . . . .
H5 H 0.6069 0.4375 0.9226 0.078 Uiso 1 1 calc R . . . .
C9 C 0.2918(4) 0.4562(5) 0.6865(6) 0.0512(16) Uani 1 1 d . . . . .
C11 C 0.2825(4) 0.6304(5) 0.7771(5) 0.0511(15) Uani 1 1 d . . . . .
H11A H 0.2238 0.6158 0.7970 0.061 Uiso 1 1 calc R . . . .
H11B H 0.3068 0.6714 0.8374 0.061 Uiso 1 1 calc R . . . .
C16 C 0.5000 0.1655(10) 0.5000 0.088(4) Uani 1 2 d S T P . .
C15 C 0.5000 0.2772(13) 0.5000 0.131(7) Uani 1 2 d S T P . .
H15A H 0.5292 0.3015 0.4346 0.197 Uiso 0.5 1 d R . . A -1
H15B H 0.5286 0.3015 0.5669 0.197 Uiso 0.5 1 d R . . A -1
H15C H 0.4421 0.3015 0.4985 0.197 Uiso 0.5 1 d R . . A -1
C20 C 0.6246(6) 0.7545(7) 0.8745(8) 0.087(3) Uani 1 1 d . . . . .
H20A H 0.6038 0.7410 0.9489 0.130 Uiso 1 1 d R . . . .
H20B H 0.6665 0.8078 0.8782 0.130 Uiso 1 1 d R . . . .
H20C H 0.6502 0.6942 0.8446 0.130 Uiso 1 1 d R . . . .
C19 C 0.5000 -0.0485(13) 0.5000 0.123(7) Uani 1 2 d S T P . .
H19 H 0.5000 -0.1191 0.5000 0.148 Uiso 1 2 calc RS T P . .
C18 C 0.4224(8) 0.0091(9) 0.5042(14) 0.128(5) Uani 1 1 d . . . . .
H18 H 0.3701 -0.0245 0.5054 0.154 Uiso 1 1 calc R . . . .
C17 C 0.4243(8) 0.1139(11) 0.5066(15) 0.129(5) Uani 1 1 d . . . . .
H17 H 0.3734 0.1499 0.5127 0.155 Uiso 1 1 calc R . . . .
C7 C 0.7772(6) 0.4442(10) 0.9378(7) 0.098(3) Uani 1 1 d . . . . .
H7A H 0.8126 0.3908 0.9090 0.147 Uiso 1 1 d R . . . .
H7B H 0.7452 0.4193 1.0006 0.147 Uiso 1 1 d R . . . .
H7C H 0.8126 0.4999 0.9620 0.147 Uiso 1 1 d R . . . .
C21 C 0.5333(8) 0.9217(9) 0.8345(12) 0.124(5) Uani 1 1 d . . . . .
H21A H 0.4809 0.9513 0.8071 0.185 Uiso 1 1 d R . . . .
H21B H 0.5809 0.9594 0.8061 0.185 Uiso 1 1 d R . . . .
H21C H 0.5344 0.9235 0.9155 0.185 Uiso 1 1 d R . . . .

loop_
_atom_site_aniso_label
_atom_site_aniso_U_11
_atom_site_aniso_U_22
_atom_site_aniso_U_33
_atom_site_aniso_U_23
_atom_site_aniso_U_13
_atom_site_aniso_U_12
Cu1 0.0320(3) 0.0553(4) 0.0426(3) 0.0004(4) 0.0034(2) 0.0001(4)
S1 0.0848(13) 0.0986(15) 0.0836(12) -0.0170(11) 0.0144(11) -0.0201(12)
O3 0.0364(16) 0.077(3) 0.0460(16) 0.011(2) 0.0048(14) 0.011(2)
N2 0.039(2) 0.056(3) 0.040(2) 0.003(2) 0.0048(19) 0.003(2)
N3 0.051(3) 0.040(2) 0.078(3) 0.003(2) 0.010(3) 0.011(2)
N1 0.0340(18) 0.063(3) 0.056(2) 0.009(2) 0.0109(17) -0.012(2)
O1 0.051(2) 0.0331(18) 0.069(2) -0.0071(18) 0.0156(19) -0.0096(17)
O2 0.060(3) 0.073(3) 0.095(3) 0.006(3) 0.027(2) -0.021(2)
C14 0.044(3) 0.031(3) 0.075(4) 0.001(3) -0.002(3) 0.008(2)
C1 0.039(3) 0.049(3) 0.047(3) -0.004(2) -0.004(2) 0.002(2)
C2 0.043(3) 0.052(4) 0.042(2) 0.002(2) -0.002(2) -0.002(2)
C10 0.042(3) 0.055(3) 0.046(3) 0.008(2) 0.007(2) -0.007(2)
C12 0.038(3) 0.044(3) 0.048(3) 0.004(2) 0.011(2) 0.007(2)
C3 0.040(3) 0.064(4) 0.078(4) -0.004(4) -0.004(3) 0.006(3)
C6 0.047(3) 0.062(3) 0.053(3) 0.014(3) -0.002(3) 0.010(3)
C8 0.055(3) 0.054(3) 0.070(4) 0.008(3) 0.021(3) -0.005(3)
C4 0.049(3) 0.086(5) 0.052(3) 0.002(3) -0.007(3) 0.010(3)
O4 0.084(4) 0.101(4) 0.127(5) -0.036(4) 0.025(4) -0.023(4)
C13 0.061(3) 0.045(3) 0.086(4) -0.002(3) 0.032(3) 0.018(3)
C5 0.062(4) 0.083(5) 0.049(3) 0.006(3) -0.003(3) 0.011(4)
C9 0.045(3) 0.037(3) 0.072(4) 0.007(3) 0.003(3) -0.004(2)
C11 0.049(3) 0.052(3) 0.053(3) 0.003(3) 0.017(2) -0.003(3)
C16 0.071(7) 0.053(6) 0.139(11) 0.000 -0.007(7) 0.000
C15 0.131(14) 0.067(8) 0.196(19) 0.000 0.019(13) 0.000
C20 0.087(5) 0.074(5) 0.099(6) -0.015(5) 0.012(5) -0.025(4)
C19 0.083(9) 0.073(9) 0.21(2) 0.000 0.004(11) 0.000
C18 0.084(6) 0.070(6) 0.230(14) 0.029(7) -0.026(7) -0.023(5)
C17 0.066(5) 0.106(8) 0.215(14) 0.040(9) 0.015(7) -0.004(6)
C7 0.078(5) 0.157(9) 0.058(4) 0.013(5) -0.023(4) 0.030(6)
C21 0.105(8) 0.075(6) 0.191(13) -0.028(7) 0.012(8) -0.014(6)

loop_
_atom_type_symbol
_atom_type_description
_atom_type_scat_dispersion_real
_atom_type_scat_dispersion_imag
_atom_type_scat_source
C C 0.0181 0.0091 'International Tables Vol C Tables 4.2.6.8 and 6.1.1.4'
H H 0.0000 0.0000 'International Tables Vol C Tables 4.2.6.8 and 6.1.1.4'
N N 0.0311 0.0180 'International Tables Vol C Tables 4.2.6.8 and 6.1.1.4'
O O 0.0492 0.0322 'International Tables Vol C Tables 4.2.6.8 and 6.1.1.4'
Cu Cu -1.9646 0.5888 'International Tables Vol C Tables 4.2.6.8 and 6.1.1.4'
S S 0.3331 0.5567 'International Tables Vol C Tables 4.2.6.8 and 6.1.1.4'

loop_
_geom_angle_atom_site_label_1
_geom_angle_atom_site_label_2
_geom_angle_atom_site_label_3
_geom_angle
_geom_angle_site_symmetry_1
_geom_angle_site_symmetry_3
_geom_angle_publ_flag
O3 Cu1 Cu1 39.59(10) 2_656 2_656 ?
O3 Cu1 Cu1 39.07(10) . 2_656 ?
O3 Cu1 O3 77.93(16) 2_656 . ?
O3 Cu1 N2 136.8(2) . . ?
O3 Cu1 N2 102.1(2) 2_656 . ?
O3 Cu1 N1 92.38(16) . . ?
O3 Cu1 N1 166.9(2) 2_656 . ?
O3 Cu1 O1 128.7(2) . . ?
O3 Cu1 O1 98.88(18) 2_656 . ?
N2 Cu1 Cu1 122.21(14) . 2_656 ?
N2 Cu1 O1 94.34(17) . . ?
N1 Cu1 Cu1 131.45(13) . 2_656 ?
N1 Cu1 N2 91.0(2) . . ?
N1 Cu1 O1 80.14(19) . . ?
O1 Cu1 Cu1 125.40(11) . 2_656 ?
O4 S1 C20 102.3(5) . . ?
O4 S1 C21 102.3(5) . . ?
C20 S1 C21 97.5(6) . . ?
Cu1 O3 Cu1 101.34(16) 2_656 . ?
C1 O3 Cu1 131.2(3) . 2_656 ?
C1 O3 Cu1 126.8(3) . . ?
C14 N2 Cu1 130.8(4) . . ?
C14 N2 C12 104.1(5) . . ?
C12 N2 Cu1 124.8(4) . . ?
C14 N3 H3 126.0 . . ?
C14 N3 C13 108.0(6) . . ?
C13 N3 H3 126.0 . . ?
Cu1 N1 H1 110.8 . . ?
C10 N1 Cu1 105.6(3) . . ?
C10 N1 H1 110.8 . . ?
C8 N1 Cu1 109.3(4) . . ?
C8 N1 H1 110.8 . . ?
C8 N1 C10 109.3(5) . . ?
C9 O1 Cu1 109.5(4) . . ?
N2 C14 H14 124.0 . . ?
N3 C14 N2 111.9(6) . . ?
N3 C14 H14 124.0 . . ?
O3 C1 C2 118.2(5) . . ?
C6 C1 O3 121.9(5) . . ?
C6 C1 C2 119.8(5) . . ?
C1 C2 H2 120.3 . . ?
C3 C2 C1 119.5(5) . . ?
C3 C2 H2 120.3 . . ?
N1 C10 H10 109.1 . . ?
N1 C10 C9 111.0(5) . . ?
N1 C10 C11 107.5(5) . . ?
C9 C10 H10 109.1 . . ?
C11 C10 H10 109.1 . . ?
C11 C10 C9 111.0(5) . . ?
N2 C12 C11 121.6(5) . . ?
C13 C12 N2 109.6(5) . . ?
C13 C12 C11 128.7(6) . . ?
C2 C3 H3A 118.9 . . ?
C2 C3 C4 122.1(6) . . ?
C4 C3 H3A 118.9 . . ?
C1 C6 C8 122.4(6) . . ?
C1 C6 C5 120.1(6) . . ?
C5 C6 C8 117.4(6) . . ?
N1 C8 C6 112.1(5) . . ?
N1 C8 H8A 109.2 . . ?
N1 C8 H8B 109.2 . . ?
C6 C8 H8A 109.2 . . ?
C6 C8 H8B 109.2 . . ?
H8A C8 H8B 107.9 . . ?
C3 C4 C7 121.0(7) . . ?
C5 C4 C3 116.6(6) . . ?
C5 C4 C7 121.6(7) . . ?
N3 C13 H13 126.8 . . ?
C12 C13 N3 106.3(6) . . ?
C12 C13 H13 126.8 . . ?
C6 C5 H5 119.2 . . ?
C4 C5 C6 121.6(7) . . ?
C4 C5 H5 119.2 . . ?
O1 C9 C10 116.8(5) . . ?
O2 C9 O1 125.7(6) . . ?
O2 C9 C10 117.5(6) . . ?
C10 C11 H11A 107.8 . . ?
C10 C11 H11B 107.8 . . ?
C12 C11 C10 117.9(5) . . ?
C12 C11 H11A 107.8 . . ?
C12 C11 H11B 107.8 . . ?
H11A C11 H11B 107.2 . . ?
C17 C16 C15 119.8(8) . . ?
C17 C16 C15 119.8(8) 2_656 . ?
C17 C16 C17 120.5(15) . 2_656 ?
C16 C15 H15A 109.5 . . ?
C16 C15 H15B 109.5 . . ?
C16 C15 H15C 109.5 . . ?
H15A C15 H15B 109.5 . . ?
H15A C15 H15C 109.5 . . ?
H15B C15 H15C 109.5 . . ?
S1 C20 H20A 109.4 . . ?
S1 C20 H20B 109.5 . . ?
S1 C20 H20C 109.5 . . ?
H20A C20 H20B 109.5 . . ?
H20A C20 H20C 109.5 . . ?
H20B C20 H20C 109.5 . . ?
C18 C19 H19 122.0 2_656 . ?
C18 C19 H19 122.0 . . ?
C18 C19 C18 116.1(15) . 2_656 ?
C19 C18 H18 119.6 . . ?
C17 C18 C19 120.8(12) . . ?
C17 C18 H18 119.6 . . ?
C16 C17 C18 120.9(12) . . ?
C16 C17 H17 119.6 . . ?
C18 C17 H17 119.6 . . ?
C4 C7 H7A 109.5 . . ?
C4 C7 H7B 109.4 . . ?
C4 C7 H7C 109.5 . . ?
H7A C7 H7B 109.5 . . ?
H7A C7 H7C 109.5 . . ?
H7B C7 H7C 109.5 . . ?
S1 C21 H21A 109.3 . . ?
S1 C21 H21B 109.5 . . ?
S1 C21 H21C 109.5 . . ?
H21A C21 H21B 109.5 . . ?
H21A C21 H21C 109.5 . . ?
H21B C21 H21C 109.5 . . ?

loop_
_geom_bond_atom_site_label_1
_geom_bond_atom_site_label_2
_geom_bond_distance
_geom_bond_site_symmetry_2
_geom_bond_publ_flag
Cu1 Cu1 3.0217(13) 2_656 ?
Cu1 O3 1.942(4) 2_656 ?
Cu1 O3 1.964(4) . ?
Cu1 N2 1.993(5) . ?
Cu1 N1 1.976(5) . ?
Cu1 O1 2.183(4) . ?
S1 O4 1.560(8) . ?
S1 C20 1.742(10) . ?
S1 C21 1.800(12) . ?
O3 Cu1 1.942(4) 2_656 ?
O3 C1 1.377(7) . ?
N2 C14 1.333(8) . ?
N2 C12 1.417(7) . ?
N3 H3 0.8600 . ?
N3 C14 1.313(8) . ?
N3 C13 1.392(9) . ?
N1 H1 0.9800 . ?
N1 C10 1.506(7) . ?
N1 C8 1.477(9) . ?
O1 C9 1.249(8) . ?
O2 C9 1.229(8) . ?
C14 H14 0.9300 . ?
C1 C2 1.410(8) . ?
C1 C6 1.369(9) . ?
C2 H2 0.9300 . ?
C2 C3 1.388(9) . ?
C10 H10 0.9800 . ?
C10 C9 1.542(9) . ?
C10 C11 1.536(9) . ?
C12 C13 1.325(9) . ?
C12 C11 1.497(8) . ?
C3 H3A 0.9300 . ?
C3 C4 1.407(10) . ?
C6 C8 1.529(9) . ?
C6 C5 1.409(9) . ?
C8 H8A 0.9700 . ?
C8 H8B 0.9700 . ?
C4 C5 1.403(10) . ?
C4 C7 1.476(10) . ?
C13 H13 0.9300 . ?
C5 H5 0.9300 . ?
C11 H11A 0.9700 . ?
C11 H11B 0.9700 . ?
C16 C15 1.47(2) . ?
C16 C17 1.368(14) . ?
C16 C17 1.368(14) 2_656 ?
C15 H15A 0.9600 . ?
C15 H15B 0.9601 . ?
C15 H15C 0.9600 . ?
C20 H20A 0.9602 . ?
C20 H20B 0.9599 . ?
C20 H20C 0.9599 . ?
C19 H19 0.9300 . ?
C19 C18 1.433(16) . ?
C19 C18 1.433(16) 2_656 ?
C18 H18 0.9300 . ?
C18 C17 1.380(17) . ?
C17 H17 0.9300 . ?
C7 H7A 0.9600 . ?
C7 H7B 0.9601 . ?
C7 H7C 0.9599 . ?
C21 H21A 0.9600 . ?
C21 H21B 0.9600 . ?
C21 H21C 0.9601 . ?
